data_4300474
loop_
_publ_author_name
'Brisse, Fran\,cois'
'Mohamed Osman, Awaleh'
'Antonnella, Badia'

_journal_name_full 'Inorganic Chemistry'
_journal_paper_doi 10.1021/ic051357c
_journal_year 2006
_chemical_formula_moiety 'C13 H11 Ag F7 O2 S1'
_chemical_formula_sum 'C13 H11 Ag F7 O2 S'
_chemical_formula_weight 472.15
_space_group_IT_number 2
_space_group_name_Hall '-P 1'
_space_group_name_H-M_alt 'P -1'
_symmetry_cell_setting triclinic
_symmetry_space_group_name_Hall '-P 1'
_symmetry_space_group_name_H-M 'P -1'
_cell_angle_alpha 95.093(3)
_cell_angle_beta 91.816(3)
_cell_angle_gamma 98.354(3)
_cell_formula_units_Z 2
_cell_length_a 5.0167(3)
_cell_length_b 12.0797(5)
_cell_length_c 13.1304(5)
_cell_measurement_temperature 100(2)
_cell_volume 783.35(6)
_diffrn_ambient_temperature 100(2)
_exptl_crystal_density_diffrn 2.002
_cod_depositor_comments
;
The following automatic conversions were performed:
'_symmetry_cell_setting' value 'Triclinic' changed to 'triclinic'
according to '/home/saulius/struct/CIF-dictionaries/cif_core.dic'
dictionary named 'cif_core.dic' version 2.4.1 from
2010-06-29.

'_geom_bond_publ_flag' value 'Y' changed to 'y' according to
'/home/saulius/struct/CIF-dictionaries/cif_core.dic' dictionary named
'cif_core.dic' version 2.4.1 from 2010-06-29 (30 times).

Automatic conversion script
Id: cif_fix_enum 1527 2010-12-29 10:47:43Z saulius 
;
_cod_original_formula_sum 'C13 H11 Ag F7 O2 S1'
_cod_database_code 4300474

loop_
_symmetry_equiv_pos_as_xyz
'x, y, z'
'-x, -y, -z'

loop_
_atom_site_label
_atom_site_type_symbol
_atom_site_fract_x
_atom_site_fract_y
_atom_site_fract_z
_atom_site_U_iso_or_equiv
_atom_site_adp_type
_atom_site_occupancy
_atom_site_symmetry_multiplicity
_atom_site_calc_flag
_atom_site_refinement_flags
_atom_site_disorder_assembly
_atom_site_disorder_group
Ag1 Ag 1.22851(6) 0.06022(2) 0.94775(2) 0.02020(17) Uani 1 1 d . . .
S1 S 0.72752(19) 0.13917(8) 0.90471(7) 0.0136(2) Uani 1 1 d . . .
F1 F 0.5862(6) -0.1707(2) 0.6733(2) 0.0310(7) Uani 1 1 d . . .
F2 F 0.9889(6) -0.2179(3) 0.6600(2) 0.0315(7) Uani 1 1 d . . .
F3 F 0.4187(6) -0.3440(2) 0.7737(2) 0.0267(6) Uani 1 1 d . . .
F4 F 0.8300(6) -0.3754(2) 0.8075(2) 0.0273(6) Uani 1 1 d . . .
F5 F 0.5116(8) -0.5208(3) 0.6621(3) 0.0433(8) Uani 1 1 d . . .
F6 F 0.5142(7) -0.3866(3) 0.5651(2) 0.0413(8) Uani 1 1 d . . .
F7 F 0.8859(7) -0.4408(3) 0.6109(3) 0.0446(9) Uani 1 1 d . . .
O1 O 1.0910(7) -0.0830(3) 0.8267(3) 0.0287(8) Uani 1 1 d . . .
O2 O 1.2999(7) 0.1515(3) 1.1081(2) 0.0242(7) Uani 1 1 d . . .
C1 C 0.8691(9) -0.1426(3) 0.8250(3) 0.0175(8) Uani 1 1 d . . .
C2 C 0.7795(9) -0.2153(4) 0.7226(3) 0.0191(9) Uani 1 1 d . . .
C3 C 0.6664(9) -0.3390(4) 0.7371(3) 0.0195(9) Uani 1 1 d . . .
C4 C 0.6466(11) -0.4232(4) 0.6409(4) 0.0297(11) Uani 1 1 d . . .
C17 C 0.7804(9) 0.2808(3) 0.9694(3) 0.0162(8) Uani 1 1 d . . .
H17A H 0.8108 0.2760 1.0436 0.019 Uiso 1 1 calc R . .
H17B H 0.9459 0.3229 0.9444 0.019 Uiso 1 1 calc R . .
C18 C 0.5476(8) 0.3464(3) 0.9538(3) 0.0161(8) Uani 1 1 d . . .
H18A H 0.3856 0.3096 0.9854 0.019 Uiso 1 1 calc R . .
H18B H 0.5051 0.3463 0.8796 0.019 Uiso 1 1 calc R . .
C19 C 0.6198(8) 0.4680(3) 1.0019(3) 0.0152(8) Uani 1 1 d . . .
H19A H 0.6829 0.4677 1.0741 0.018 Uiso 1 1 calc R . .
H19B H 0.7693 0.5070 0.9651 0.018 Uiso 1 1 calc R . .
C21 C 0.7252(9) 0.1624(4) 0.7721(3) 0.0178(8) Uani 1 1 d U . .
C22 C 0.5260(14) 0.1042(7) 0.7076(5) 0.0505(16) Uani 1 1 d U . .
H22 H 0.3873 0.0534 0.7333 0.061 Uiso 1 1 calc R . .
C23 C 0.5259(16) 0.1192(8) 0.6038(5) 0.0645(19) Uani 1 1 d U . .
H23 H 0.3859 0.0788 0.5589 0.077 Uiso 1 1 calc R . .
C24 C 0.7252(12) 0.1915(5) 0.5657(4) 0.0358(11) Uani 1 1 d U . .
H24 H 0.7246 0.2015 0.4947 0.043 Uiso 1 1 calc R . .
C25 C 0.9225(16) 0.2485(6) 0.6301(5) 0.0532(17) Uani 1 1 d U . .
H25 H 1.0596 0.3001 0.6044 0.064 Uiso 1 1 calc R . .
C26 C 0.9277(15) 0.2327(6) 0.7337(5) 0.0522(17) Uani 1 1 d U . .
H26 H 1.0721 0.2709 0.7779 0.063 Uiso 1 1 calc R . .

loop_
_atom_site_aniso_label
_atom_site_aniso_U_11
_atom_site_aniso_U_22
_atom_site_aniso_U_33
_atom_site_aniso_U_23
_atom_site_aniso_U_13
_atom_site_aniso_U_12
Ag1 0.0218(3) 0.0210(2) 0.0166(2) 0.00298(13) 0.00256(13) -0.00218(13)
S1 0.0156(5) 0.0126(5) 0.0144(5) 0.0041(3) -0.0013(3) 0.0064(3)
F1 0.0375(18) 0.0336(16) 0.0241(14) 0.0118(12) -0.0124(12) 0.0097(12)
F2 0.0294(17) 0.0414(17) 0.0207(14) -0.0002(12) 0.0095(11) -0.0043(12)
F3 0.0225(15) 0.0316(15) 0.0237(14) 0.0004(11) 0.0040(11) -0.0028(11)
F4 0.0350(17) 0.0261(14) 0.0222(14) 0.0057(11) -0.0097(11) 0.0096(11)
F5 0.062(2) 0.0249(16) 0.0389(18) -0.0056(13) -0.0014(16) -0.0027(14)
F6 0.059(2) 0.0448(19) 0.0179(14) -0.0048(13) -0.0145(14) 0.0096(16)
F7 0.044(2) 0.048(2) 0.0402(19) -0.0142(15) 0.0059(15) 0.0143(15)
O1 0.0228(19) 0.0244(17) 0.0367(19) -0.0052(14) 0.0064(14) 0.0001(13)
O2 0.0241(18) 0.0327(18) 0.0137(15) 0.0040(13) 0.0013(12) -0.0040(13)
C1 0.020(2) 0.016(2) 0.019(2) 0.0049(15) -0.0036(16) 0.0081(16)
C2 0.019(2) 0.026(2) 0.0143(19) 0.0066(16) 0.0007(16) 0.0048(17)
C3 0.016(2) 0.026(2) 0.016(2) 0.0041(17) -0.0036(16) 0.0037(16)
C4 0.034(3) 0.031(3) 0.023(2) -0.002(2) -0.002(2) 0.006(2)
C17 0.014(2) 0.0140(19) 0.021(2) -0.0031(15) -0.0041(15) 0.0064(15)
C18 0.015(2) 0.014(2) 0.020(2) 0.0016(15) -0.0011(15) 0.0055(15)
C19 0.014(2) 0.014(2) 0.0188(19) 0.0049(15) 0.0004(15) 0.0061(16)
C21 0.019(2) 0.0188(19) 0.0197(18) 0.0075(15) 0.0015(14) 0.0119(15)
C22 0.040(3) 0.074(4) 0.027(2) -0.002(2) 0.005(2) -0.021(3)
C23 0.050(3) 0.103(4) 0.030(2) 0.003(3) -0.002(2) -0.018(3)
C24 0.038(3) 0.053(3) 0.021(2) 0.0087(19) 0.0042(17) 0.022(2)
C25 0.065(3) 0.056(3) 0.033(3) 0.017(2) 0.005(2) -0.019(3)
C26 0.054(3) 0.063(3) 0.030(2) 0.013(2) -0.005(2) -0.027(3)

loop_
_geom_bond_atom_site_label_1
_geom_bond_atom_site_label_2
_geom_bond_site_symmetry_1
_geom_bond_site_symmetry_2
_geom_bond_distance
_geom_bond_publ_flag
Ag1 O1 . . 2.256(3) y
Ag1 O2 . . 2.281(3) y
Ag1 S1 . 1_655 2.6434(11) y
Ag1 S1 . . 2.8719(10) y
Ag1 Ag1 . 2_757 2.9732(6) y
S1 C21 . . 1.788(4) y
S1 C17 . . 1.821(4) y
S1 Ag1 . 1_455 2.6434(10) y
F1 C2 . . 1.350(5) y
F2 C2 . . 1.356(5) y
F3 C3 . . 1.342(5) y
F4 C3 . . 1.361(5) y
F5 C4 . . 1.329(6) y
F6 C4 . . 1.323(6) y
F7 C4 . . 1.316(6) y
O1 C1 . . 1.233(6) y
O2 C1 . 2_757 1.240(6) y
C1 O2 . 2_757 1.240(6) y
C1 C2 . . 1.556(6) y
C2 C3 . . 1.550(6) y
C3 C4 . . 1.540(6) y
C17 C18 . . 1.522(5) y
C17 H17a . . 0.99 ?
C17 H17b . . 0.99 ?
C18 C19 . . 1.534(5) y
C18 H18a . . 0.99 ?
C18 H18b . . 0.99 ?
C19 C19 . 2_667 1.523(7) y
C19 H19a . . 0.99 ?
C19 H19b . . 0.99 ?
C21 C22 . . 1.359(7) y
C21 C26 . . 1.366(7) y
C22 C23 . . 1.391(9) y
C22 H22 . . 0.95 ?
C23 C24 . . 1.367(9) y
C23 H23 . . 0.95 ?
C24 C25 . . 1.347(9) y
C24 H24 . . 0.95 ?
C25 C26 . . 1.391(8) y
C25 H25 . . 0.95 ?
C26 H26 . . 0.95 ?
